data_1006026
loop_
_publ_author_name
'Rodriguez-Carvajal, J'
'Fernandez-Diaz, M T'
'Martinez, J L'
'Fernandez, F'
'Saez-Puche, R'

_publ_section_title
;
Structural phase transitions and three-dimensional magnetic ordering in
the Nd~2~NiO~4~ oxide
;
_journal_coden_ASTM EULEEJ
_journal_name_full 'Europhysics Letters'
_journal_page_first 261
_journal_page_last 268
_journal_paper_doi 10.1209/0295-5075/11/3/013
_journal_volume 11
_journal_year 1990
_chemical_formula_structural 'Nd2 Ni O4'
_chemical_formula_sum 'Nd2 Ni O4'
_chemical_name_systematic 'Dineodymium nickel oxide'
_space_group_IT_number 64
_symmetry_cell_setting orthorhombic
_symmetry_Int_Tables_number 64
_symmetry_space_group_name_Hall '-B 2ab 2'
_symmetry_space_group_name_H-M 'B m a b'
_cell_angle_alpha 90
_cell_angle_beta 90
_cell_angle_gamma 90
_cell_formula_units_Z 4
_cell_length_a 5.37325(9)
_cell_length_b 5.5913(1)
_cell_length_c 12.0976(2)
_cell_volume 363.5
_refine_ls_R_factor_all 0.0646
_cod_database_code 1006026

loop_
_symmetry_equiv_pos_as_xyz
x,y,z
x,-y,-z
x,1/2+y,1/2-z
x,1/2-y,1/2+z
-x,-y,-z
-x,y,z
-x,1/2-y,1/2+z
-x,1/2+y,1/2-z
1/2+x,y,1/2+z
1/2+x,-y,1/2-z
1/2+x,1/2+y,-z
1/2+x,1/2-y,z
1/2-x,-y,1/2-z
1/2-x,y,1/2+z
1/2-x,1/2-y,z
1/2-x,1/2+y,-z

loop_
_atom_site_label
_atom_site_type_symbol
_atom_site_symmetry_multiplicity
_atom_site_Wyckoff_symbol
_atom_site_fract_x
_atom_site_fract_y
_atom_site_fract_z
_atom_site_occupancy
_atom_site_attached_hydrogens
_atom_site_calc_flag
Ni1 Ni2+ 4 a 0. 0. 0. 1. 0 d
Nd1 Nd3+ 8 f 0. -0.0173(3) 0.3630(1) 1. 0 d
O1 O2- 8 e 0.25 0.25 -0.0177(2) 1. 0 d
O2 O2- 8 f 0. 0.0652(3) 0.1806(2) 1. 0 d

loop_
_atom_type_symbol
_atom_type_oxidation_number
Ni2+ 2.000
Nd3+ 3.000
O2- -2.000
